data_4312757
loop_
_publ_author_name
'Jos\'e Carranza'
'Conor Brennan'
'Jorunn Sletten'
'Juan Modesto Clemente-Juan'
'Francesc Lloret'
'Miguel Julve'

_publ_section_title
;
 Crystal Structures and Magnetic Properties of
 2,3,5,6-Tetrakis(2-pyridyl)pyrazine (tppz)-Containing Copper(II)
 Complexes
;
_journal_name_full 'Inorganic Chemistry'
_journal_page_first 8716
_journal_page_last 8727
_journal_paper_doi 10.1021/ic030244v
_journal_volume 42
_journal_year 2003
_chemical_formula_sum 'C24 H16 Cu5 N36'
_chemical_formula_weight 1126.43
_chemical_name_systematic
;
   ?
;
_space_group_IT_number 14
_symmetry_cell_setting monoclinic
_symmetry_space_group_name_Hall '-P 2ybc'
_symmetry_space_group_name_H-M 'P 1 21/c 1'
_atom_sites_solution_hydrogens geom
_atom_sites_solution_primary direct
_atom_sites_solution_secondary difmap
_audit_creation_method SHELXL-97
_cell_angle_alpha 90.00
_cell_angle_beta 91.5420(10)
_cell_angle_gamma 90.00
_cell_formula_units_Z 4
_cell_length_a 14.4981(9)
_cell_length_b 13.2267(8)
_cell_length_c 19.1270(11)
_cell_measurement_reflns_used 7324
_cell_measurement_temperature 153(2)
_cell_measurement_theta_max 30.0
_cell_measurement_theta_min 2.4
_cell_volume 3666.5(4)
_computing_cell_refinement 'SAINT, version 6.02a'
_computing_data_collection 'SMART, version 5.054'
_computing_data_reduction 'SAINT, version 6.02a'
_computing_molecular_graphics 'XP, version 5.1'
_computing_structure_refinement 'SHELXL-97 (Sheldrick, 1997), SHELXTL/PC, version 6.12'
_computing_structure_solution 'SHELXS-97 (Sheldrick, 1990)'
_diffrn_ambient_temperature 153(2)
_diffrn_measured_fraction_theta_full 0.998
_diffrn_measured_fraction_theta_max 0.998
_diffrn_measurement_device_type '2K SMART CCD'
_diffrn_measurement_method 'omega scan'
_diffrn_radiation_monochromator graphite
_diffrn_radiation_source 'fine-focus sealed tube'
_diffrn_radiation_type MoK\a
_diffrn_radiation_wavelength 0.71073
_diffrn_reflns_av_R_equivalents 0.0410
_diffrn_reflns_av_sigmaI/netI 0.0493
_diffrn_reflns_limit_h_max 20
_diffrn_reflns_limit_h_min -20
_diffrn_reflns_limit_k_max 18
_diffrn_reflns_limit_k_min -15
_diffrn_reflns_limit_l_max 26
_diffrn_reflns_limit_l_min -24
_diffrn_reflns_number 31890
_diffrn_reflns_theta_full 30.00
_diffrn_reflns_theta_max 30.00
_diffrn_reflns_theta_min 1.87
_diffrn_standards_decay_% 0
_diffrn_standards_number '50 first frames remeasured at end of experiment'
_exptl_absorpt_coefficient_mu 2.934
_exptl_absorpt_correction_T_max 'see line above'
_exptl_absorpt_correction_T_min 'Tmin/Tmax ratio 0.804713'
_exptl_absorpt_correction_type 'empirical, SADABS'
_exptl_crystal_colour 'dark green'
_exptl_crystal_density_diffrn 2.041
_exptl_crystal_density_method 'not measured'
_exptl_crystal_description 'irregular prism'
_exptl_crystal_F_000 2228
_exptl_crystal_size_max 0.40
_exptl_crystal_size_mid 0.22
_exptl_crystal_size_min 0.10
_refine_diff_density_max 0.872
_refine_diff_density_min -0.858
_refine_diff_density_rms 0.118
_refine_ls_extinction_method none
_refine_ls_goodness_of_fit_ref 1.066
_refine_ls_hydrogen_treatment mixed
_refine_ls_matrix_type full
_refine_ls_number_parameters 586
_refine_ls_number_reflns 10671
_refine_ls_number_restraints 0
_refine_ls_restrained_S_all 1.066
_refine_ls_R_factor_all 0.0668
_refine_ls_R_factor_gt 0.0392
_refine_ls_shift/su_max 0.001
_refine_ls_shift/su_mean 0.000
_refine_ls_structure_factor_coef Fsqd
_refine_ls_weighting_details 'calc w=1/[\s^2^(Fo^2^)+(0.0496P)^2^+0.8428P] where P=(Fo^2^+2Fc^2^)/3'
_refine_ls_weighting_scheme calc
_refine_ls_wR_factor_gt 0.0985
_refine_ls_wR_factor_ref 0.1056
_reflns_number_gt 7666
_reflns_number_total 10671
_reflns_threshold_expression >2sigma(I)
_cod_data_source_file ic030244v_si1_2.cif
_cod_data_source_block 35jc
_cod_original_sg_symbol_H-M 'P 21/c'
_cod_database_code 4312757

loop_
_symmetry_equiv_pos_as_xyz
'x, y, z'
'-x, y+1/2, -z+1/2'
'-x, -y, -z'
'x, -y-1/2, z-1/2'

loop_
_atom_site_label
_atom_site_type_symbol
_atom_site_fract_x
_atom_site_fract_y
_atom_site_fract_z
_atom_site_U_iso_or_equiv
_atom_site_adp_type
_atom_site_occupancy
_atom_site_symmetry_multiplicity
_atom_site_calc_flag
_atom_site_refinement_flags
_atom_site_disorder_assembly
_atom_site_disorder_group
Cu1 Cu 0.04804(2) 0.87851(3) 0.522569(18) 0.01622(8) Uani 1 1 d . . .
Cu2 Cu 0.48414(2) 0.87542(3) 0.439451(18) 0.01614(8) Uani 1 1 d . . .
Cu3 Cu 0.54091(2) 0.59290(3) 0.46179(2) 0.02157(9) Uani 1 1 d . . .
Cu4 Cu 0.75215(2) 0.63495(3) 0.481903(18) 0.01883(9) Uani 1 1 d . . .
Cu5 Cu 0.96403(2) 0.61453(3) 0.50095(2) 0.02045(9) Uani 1 1 d . . .
N1 N 0.10579(16) 0.91688(17) 0.61556(12) 0.0159(5) Uani 1 1 d . . .
N2 N 0.03649(15) 0.84446(18) 0.42070(12) 0.0166(5) Uani 1 1 d . . .
N3 N 0.42411(16) 0.90503(17) 0.34531(12) 0.0164(5) Uani 1 1 d . . .
N4 N 0.49899(16) 0.86921(17) 0.54456(13) 0.0170(5) Uani 1 1 d . . .
N5 N 0.17993(16) 0.87279(17) 0.49935(12) 0.0147(5) Uani 1 1 d . . .
N6 N 0.35343(16) 0.87867(17) 0.46527(12) 0.0159(5) Uani 1 1 d . . .
N7 N -0.07718(16) 0.92761(18) 0.52795(14) 0.0213(5) Uani 1 1 d . . .
N8 N -0.13660(17) 0.91620(18) 0.56872(14) 0.0206(5) Uani 1 1 d . . .
N9 N -0.1977(2) 0.9112(2) 0.60668(16) 0.0345(7) Uani 1 1 d . . .
N10 N 0.60766(17) 0.91244(19) 0.41412(14) 0.0229(5) Uani 1 1 d . . .
N11 N 0.67554(17) 0.86461(18) 0.42921(13) 0.0209(5) Uani 1 1 d . . .
N12 N 0.74289(18) 0.8221(2) 0.44276(15) 0.0302(6) Uani 1 1 d . . .
N13 N 0.47571(17) 0.70661(18) 0.41551(14) 0.0214(5) Uani 1 1 d . . .
N14 N 0.42072(18) 0.68778(19) 0.36735(14) 0.0243(6) Uani 1 1 d . . .
N15 N 0.3684(2) 0.6754(2) 0.32177(16) 0.0393(7) Uani 1 1 d . . .
N16 N 0.44193(18) 0.5608(2) 0.52783(16) 0.0296(6) Uani 1 1 d . . .
N17 N 0.37245(19) 0.6087(2) 0.53449(15) 0.0268(6) Uani 1 1 d . . .
N18 N 0.3069(2) 0.6543(3) 0.5426(2) 0.0505(9) Uani 1 1 d . . .
N19 N 0.65611(17) 0.60820(19) 0.40638(13) 0.0213(5) Uani 1 1 d . . .
N20 N 0.65882(17) 0.6609(2) 0.35392(14) 0.0243(6) Uani 1 1 d . . .
N21 N 0.6621(2) 0.7083(2) 0.30431(16) 0.0404(8) Uani 1 1 d . . .
N22 N 0.64580(18) 0.6420(2) 0.54351(14) 0.0261(6) Uani 1 1 d . . .
N23 N 0.64038(17) 0.6079(2) 0.60226(15) 0.0245(6) Uani 1 1 d . . .
N24 N 0.6299(2) 0.5790(3) 0.65785(16) 0.0380(7) Uani 1 1 d . . .
N25 N 0.86071(18) 0.6000(2) 0.42614(14) 0.0261(6) Uani 1 1 d . . .
N26 N 0.87108(17) 0.5738(2) 0.36596(14) 0.0233(5) Uani 1 1 d . . .
N27 N 0.8842(2) 0.5507(2) 0.30942(15) 0.0347(7) Uani 1 1 d . . .
N28 N 0.85270(17) 0.6651(2) 0.55040(14) 0.0238(5) Uani 1 1 d . . .
N29 N 0.85033(18) 0.6802(2) 0.61243(14) 0.0257(6) Uani 1 1 d . . .
N30 N 0.8495(3) 0.6942(3) 0.67112(17) 0.0493(9) Uani 1 1 d . . .
N31 N 1.04886(18) 0.70778(18) 0.55208(15) 0.0245(6) Uani 1 1 d . . .
N32 N 1.10059(18) 0.68826(19) 0.60032(14) 0.0241(6) Uani 1 1 d . . .
N33 N 1.1505(2) 0.6764(3) 0.64717(17) 0.0454(8) Uani 1 1 d . . .
N34 N 1.05075(18) 0.5426(2) 0.44256(15) 0.0292(6) Uani 1 1 d . . .
N35 N 1.12796(19) 0.5670(2) 0.42907(15) 0.0315(6) Uani 1 1 d . . .
N36 N 1.2012(3) 0.5847(3) 0.4140(2) 0.0704(13) Uani 1 1 d . . .
C1 C 0.0602(2) 0.9430(2) 0.67285(15) 0.0197(6) Uani 1 1 d . . .
H1 H -0.0052 0.9389 0.6716 0.024 Uiso 1 1 calc R . .
C2 C 0.1044(2) 0.9754(2) 0.73343(16) 0.0228(6) Uani 1 1 d . . .
H2 H 0.0700 0.9914 0.7735 0.027 Uiso 1 1 calc R . .
C3 C 0.1992(2) 0.9842(2) 0.73521(16) 0.0242(6) Uani 1 1 d . . .
H3 H 0.2310 1.0083 0.7760 0.029 Uiso 1 1 calc R . .
C4 C 0.2473(2) 0.9571(2) 0.67611(15) 0.0205(6) Uani 1 1 d . . .
H4 H 0.3126 0.9637 0.6757 0.025 Uiso 1 1 calc R . .
C5 C 0.19937(18) 0.9206(2) 0.61784(15) 0.0155(5) Uani 1 1 d . . .
C6 C -0.0428(2) 0.8209(2) 0.38761(16) 0.0212(6) Uani 1 1 d . . .
H6 H -0.0990 0.8300 0.4113 0.025 Uiso 1 1 calc R . .
C7 C -0.0461(2) 0.7835(2) 0.31975(17) 0.0248(7) Uani 1 1 d . . .
H7 H -0.1035 0.7706 0.2963 0.030 Uiso 1 1 calc R . .
C8 C 0.0356(2) 0.7658(2) 0.28747(16) 0.0249(7) Uani 1 1 d . . .
H8 H 0.0352 0.7391 0.2414 0.030 Uiso 1 1 calc R . .
C9 C 0.1190(2) 0.7869(2) 0.32185(16) 0.0227(6) Uani 1 1 d . . .
H9 H 0.1759 0.7717 0.3007 0.027 Uiso 1 1 calc R . .
C10 C 0.11739(19) 0.8305(2) 0.38781(15) 0.0173(6) Uani 1 1 d . . .
C11 C 0.46860(19) 0.9232(2) 0.28628(15) 0.0200(6) Uani 1 1 d . . .
H11 H 0.5341 0.9221 0.2873 0.024 Uiso 1 1 calc R . .
C12 C 0.4218(2) 0.9434(2) 0.22367(16) 0.0233(6) Uani 1 1 d . . .
H12 H 0.4548 0.9537 0.1820 0.028 Uiso 1 1 calc R . .
C13 C 0.3265(2) 0.9485(2) 0.22259(15) 0.0212(6) Uani 1 1 d . . .
H13 H 0.2932 0.9633 0.1803 0.025 Uiso 1 1 calc R . .
C14 C 0.2801(2) 0.9318(2) 0.28401(15) 0.0196(6) Uani 1 1 d . . .
H14 H 0.2149 0.9381 0.2850 0.023 Uiso 1 1 calc R . .
C15 C 0.33051(19) 0.9056(2) 0.34384(15) 0.0173(6) Uani 1 1 d . . .
C16 C 0.57961(19) 0.8561(2) 0.57992(16) 0.0197(6) Uani 1 1 d . . .
H16 H 0.6355 0.8672 0.5563 0.024 Uiso 1 1 calc R . .
C17 C 0.5839(2) 0.8271(2) 0.64932(16) 0.0217(6) Uani 1 1 d . . .
H17 H 0.6415 0.8222 0.6739 0.026 Uiso 1 1 calc R . .
C18 C 0.5026(2) 0.8055(2) 0.68204(16) 0.0228(6) Uani 1 1 d . . .
H18 H 0.5039 0.7815 0.7289 0.027 Uiso 1 1 calc R . .
C19 C 0.4188(2) 0.8189(2) 0.64632(16) 0.0221(6) Uani 1 1 d . . .
H19 H 0.3624 0.8031 0.6681 0.027 Uiso 1 1 calc R . .
C20 C 0.41878(19) 0.8557(2) 0.57823(15) 0.0165(6) Uani 1 1 d . . .
C21 C 0.24196(18) 0.8875(2) 0.55125(14) 0.0141(5) Uani 1 1 d . . .
C22 C 0.19924(19) 0.8604(2) 0.43141(14) 0.0155(5) Uani 1 1 d . . .
C23 C 0.29033(18) 0.8795(2) 0.41294(15) 0.0158(5) Uani 1 1 d . . .
C24 C 0.33517(19) 0.8747(2) 0.53406(15) 0.0155(5) Uani 1 1 d . . .

loop_
_atom_site_aniso_label
_atom_site_aniso_U_11
_atom_site_aniso_U_22
_atom_site_aniso_U_33
_atom_site_aniso_U_23
_atom_site_aniso_U_13
_atom_site_aniso_U_12
Cu1 0.01081(16) 0.02197(19) 0.01581(18) -0.00072(13) -0.00049(12) -0.00009(13)
Cu2 0.01108(16) 0.02142(18) 0.01592(18) 0.00181(13) 0.00027(12) 0.00199(13)
Cu3 0.01701(18) 0.02215(19) 0.0257(2) 0.00477(15) 0.00295(14) 0.00245(14)
Cu4 0.01363(17) 0.0259(2) 0.01696(18) -0.00148(14) -0.00005(13) 0.00042(13)
Cu5 0.01485(17) 0.02116(19) 0.0253(2) -0.00133(14) -0.00108(14) 0.00069(13)
N1 0.0157(11) 0.0156(12) 0.0165(12) 0.0013(9) 0.0013(9) 0.0006(9)
N2 0.0148(11) 0.0179(12) 0.0168(12) 0.0008(9) -0.0017(9) -0.0006(9)
N3 0.0148(11) 0.0185(12) 0.0158(12) 0.0017(9) 0.0012(9) 0.0022(9)
N4 0.0135(11) 0.0195(12) 0.0177(12) 0.0005(9) -0.0012(9) 0.0041(9)
N5 0.0132(11) 0.0153(11) 0.0158(12) 0.0005(9) 0.0008(9) -0.0010(9)
N6 0.0144(11) 0.0196(12) 0.0137(12) 0.0017(9) 0.0005(9) 0.0012(9)
N7 0.0146(12) 0.0219(13) 0.0273(14) 0.0043(10) 0.0020(10) 0.0038(10)
N8 0.0179(12) 0.0169(12) 0.0269(14) -0.0016(10) -0.0033(10) 0.0011(10)
N9 0.0268(15) 0.0373(17) 0.0399(19) 0.0041(13) 0.0129(13) 0.0033(13)
N10 0.0174(12) 0.0242(13) 0.0272(15) 0.0040(11) 0.0035(10) 0.0017(10)
N11 0.0174(12) 0.0227(13) 0.0225(14) 0.0012(10) 0.0024(10) -0.0046(10)
N12 0.0178(13) 0.0358(16) 0.0370(17) 0.0021(13) -0.0010(11) 0.0025(12)
N13 0.0215(13) 0.0181(13) 0.0245(14) 0.0012(10) -0.0006(10) 0.0029(10)
N14 0.0241(13) 0.0206(13) 0.0282(15) 0.0035(11) 0.0018(11) 0.0015(10)
N15 0.0454(19) 0.0379(18) 0.0336(18) 0.0057(13) -0.0166(14) -0.0059(14)
N16 0.0247(14) 0.0233(14) 0.0415(18) 0.0096(12) 0.0124(12) 0.0039(11)
N17 0.0245(14) 0.0250(15) 0.0313(16) 0.0010(11) 0.0076(12) -0.0027(11)
N18 0.0339(18) 0.041(2) 0.077(3) 0.0051(18) 0.0174(18) 0.0098(15)
N19 0.0158(12) 0.0297(14) 0.0184(13) 0.0007(10) 0.0006(10) 0.0008(10)
N20 0.0229(13) 0.0285(14) 0.0214(14) -0.0042(11) -0.0021(11) -0.0019(11)
N21 0.0482(19) 0.047(2) 0.0255(17) 0.0082(14) -0.0063(14) -0.0093(15)
N22 0.0194(13) 0.0411(17) 0.0178(14) -0.0005(11) 0.0015(10) -0.0015(11)
N23 0.0153(12) 0.0316(15) 0.0265(15) -0.0016(11) 0.0019(10) 0.0031(10)
N24 0.0315(16) 0.057(2) 0.0259(17) 0.0156(14) 0.0060(13) 0.0076(14)
N25 0.0172(12) 0.0401(16) 0.0210(14) -0.0060(11) -0.0004(10) 0.0031(11)
N26 0.0154(12) 0.0268(14) 0.0276(15) -0.0014(11) 0.0008(10) -0.0037(10)
N27 0.0305(15) 0.0485(19) 0.0253(16) -0.0096(13) 0.0027(12) -0.0074(13)
N28 0.0170(12) 0.0335(15) 0.0209(14) -0.0053(11) -0.0029(10) 0.0019(11)
N29 0.0260(14) 0.0265(14) 0.0241(15) 0.0007(11) -0.0058(11) 0.0026(11)
N30 0.068(2) 0.057(2) 0.0220(18) -0.0040(15) -0.0090(16) 0.0002(18)
N31 0.0236(13) 0.0159(12) 0.0334(16) 0.0052(10) -0.0095(11) -0.0028(10)
N32 0.0255(14) 0.0214(14) 0.0254(15) -0.0003(10) -0.0003(11) 0.0025(10)
N33 0.054(2) 0.045(2) 0.0361(19) 0.0015(15) -0.0182(16) 0.0098(16)
N34 0.0217(14) 0.0290(15) 0.0371(17) -0.0015(12) 0.0027(12) 0.0058(11)
N35 0.0263(15) 0.0324(16) 0.0362(17) 0.0040(12) 0.0092(12) 0.0019(12)
N36 0.042(2) 0.076(3) 0.095(4) -0.004(2) 0.032(2) -0.011(2)
C1 0.0168(14) 0.0217(15) 0.0209(15) 0.0017(11) 0.0046(11) 0.0007(11)
C2 0.0258(16) 0.0265(16) 0.0164(15) -0.0022(12) 0.0048(12) 0.0004(12)
C3 0.0276(16) 0.0288(17) 0.0163(15) -0.0053(12) -0.0004(12) -0.0034(13)
C4 0.0165(14) 0.0255(16) 0.0197(15) -0.0013(12) 0.0010(11) -0.0046(11)
C5 0.0135(12) 0.0155(13) 0.0175(14) 0.0016(10) 0.0006(10) -0.0016(10)
C6 0.0162(14) 0.0221(15) 0.0251(16) 0.0032(12) -0.0030(11) -0.0024(11)
C7 0.0250(15) 0.0228(16) 0.0259(17) 0.0025(12) -0.0091(13) -0.0049(12)
C8 0.0329(17) 0.0233(16) 0.0184(16) -0.0047(12) -0.0032(13) -0.0028(13)
C9 0.0249(15) 0.0232(16) 0.0198(16) -0.0019(11) -0.0011(12) 0.0010(12)
C10 0.0170(13) 0.0169(14) 0.0178(14) 0.0002(11) -0.0016(11) 0.0013(11)
C11 0.0156(13) 0.0247(15) 0.0198(15) 0.0021(12) 0.0034(11) 0.0021(11)
C12 0.0252(16) 0.0268(16) 0.0183(15) 0.0045(12) 0.0057(12) 0.0031(12)
C13 0.0253(15) 0.0233(15) 0.0149(14) 0.0023(11) -0.0002(12) 0.0030(12)
C14 0.0174(14) 0.0219(15) 0.0194(15) 0.0010(11) 0.0020(11) 0.0042(11)
C15 0.0174(13) 0.0188(14) 0.0158(14) 0.0005(10) 0.0001(11) 0.0044(11)
C16 0.0124(13) 0.0254(16) 0.0211(15) -0.0026(11) -0.0006(11) 0.0011(11)
C17 0.0173(14) 0.0247(16) 0.0225(16) -0.0030(12) -0.0075(11) 0.0037(12)
C18 0.0253(15) 0.0260(16) 0.0167(15) 0.0038(12) -0.0053(12) 0.0024(12)
C19 0.0188(14) 0.0273(16) 0.0200(16) 0.0036(12) -0.0028(11) 0.0003(12)
C20 0.0160(13) 0.0171(14) 0.0161(14) -0.0010(10) -0.0022(10) 0.0013(10)
C21 0.0120(12) 0.0149(13) 0.0151(14) 0.0023(10) -0.0012(10) 0.0001(10)
C22 0.0157(13) 0.0150(13) 0.0159(14) 0.0008(10) 0.0004(10) 0.0014(10)
C23 0.0131(13) 0.0179(14) 0.0164(14) 0.0000(10) -0.0016(10) 0.0031(10)
C24 0.0139(13) 0.0164(13) 0.0164(14) 0.0005(10) 0.0013(10) 0.0002(10)

loop_
_atom_type_symbol
_atom_type_description
_atom_type_scat_dispersion_real
_atom_type_scat_dispersion_imag
_atom_type_scat_source
C C 0.0033 0.0016 'International Tables Vol C Tables 4.2.6.8 and 6.1.1.4'
H H 0.0000 0.0000 'International Tables Vol C Tables 4.2.6.8 and 6.1.1.4'
N N 0.0061 0.0033 'International Tables Vol C Tables 4.2.6.8 and 6.1.1.4'
O O 0.0106 0.0060 'International Tables Vol C Tables 4.2.6.8 and 6.1.1.4'
Cu Cu 0.3201 1.2651 'International Tables Vol C Tables 4.2.6.8 and 6.1.1.4'

loop_
_geom_angle_atom_site_label_1
_geom_angle_atom_site_label_2
_geom_angle_atom_site_label_3
_geom_angle
_geom_angle_site_symmetry_1
_geom_angle_site_symmetry_3
_geom_angle_publ_flag
N7 Cu1 N5 160.13(10) . . ?
N7 Cu1 N2 94.21(10) . . ?
N5 Cu1 N2 80.14(9) . . ?
N7 Cu1 N1 103.74(10) . . ?
N5 Cu1 N1 79.98(9) . . ?
N2 Cu1 N1 159.97(9) . . ?
N7 Cu1 N31 108.16(10) . 1_455 ?
N5 Cu1 N31 91.07(9) . 1_455 ?
N2 Cu1 N31 91.00(10) . 1_455 ?
N1 Cu1 N31 91.78(9) . 1_455 ?
N7 Cu1 N7 81.96(9) . 3_576 ?
N5 Cu1 N7 78.46(8) . 3_576 ?
N2 Cu1 N7 83.03(9) . 3_576 ?
N1 Cu1 N7 90.64(9) . 3_576 ?
N31 Cu1 N7 168.68(9) 1_455 3_576 ?
N10 Cu2 N6 164.05(10) . . ?
N10 Cu2 N3 96.17(10) . . ?
N6 Cu2 N3 79.91(9) . . ?
N10 Cu2 N4 100.69(10) . . ?
N6 Cu2 N4 80.14(9) . . ?
N3 Cu2 N4 158.31(9) . . ?
N10 Cu2 N13 104.05(10) . . ?
N6 Cu2 N13 91.43(9) . . ?
N3 Cu2 N13 89.50(9) . . ?
N4 Cu2 N13 99.43(9) . . ?
N13 Cu3 N16 95.91(11) . . ?
N13 Cu3 N19 94.67(10) . . ?
N16 Cu3 N19 169.15(11) . . ?
N13 Cu3 N16 148.41(12) . 3_666 ?
N16 Cu3 N16 79.31(12) . 3_666 ?
N19 Cu3 N16 92.88(10) . 3_666 ?
N13 Cu3 N22 113.49(11) . . ?
N16 Cu3 N22 96.12(11) . . ?
N19 Cu3 N22 77.38(10) . . ?
N16 Cu3 N22 98.09(11) 3_666 . ?
N22 Cu4 N28 99.75(11) . . ?
N22 Cu4 N25 168.78(12) . . ?
N28 Cu4 N25 79.70(11) . . ?
N22 Cu4 N19 84.26(10) . . ?
N28 Cu4 N19 175.59(10) . . ?
N25 Cu4 N19 96.72(10) . . ?
N34 Cu5 N31 100.67(12) . . ?
N34 Cu5 N28 166.08(11) . . ?
N31 Cu5 N28 93.22(11) . . ?
N34 Cu5 N25 91.42(11) . . ?
N31 Cu5 N25 146.51(11) . . ?
N28 Cu5 N25 77.21(10) . . ?
N34 Cu5 N34 84.27(11) . 3_766 ?
N31 Cu5 N34 112.70(10) . 3_766 ?
N28 Cu5 N34 89.64(10) . 3_766 ?
N25 Cu5 N34 99.42(11) . 3_766 ?
C1 N1 C5 118.6(3) . . ?
C1 N1 Cu1 125.9(2) . . ?
C5 N1 Cu1 115.45(18) . . ?
C6 N2 C10 119.5(3) . . ?
C6 N2 Cu1 124.2(2) . . ?
C10 N2 Cu1 115.50(18) . . ?
C11 N3 C15 119.1(2) . . ?
C11 N3 Cu2 125.6(2) . . ?
C15 N3 Cu2 115.27(18) . . ?
C16 N4 C20 119.2(3) . . ?
C16 N4 Cu2 125.0(2) . . ?
C20 N4 Cu2 114.12(18) . . ?
C21 N5 C22 125.6(2) . . ?
C21 N5 Cu1 117.62(18) . . ?
C22 N5 Cu1 116.69(18) . . ?
C23 N6 C24 125.6(2) . . ?
C23 N6 Cu2 117.08(19) . . ?
C24 N6 Cu2 117.28(19) . . ?
N8 N7 Cu1 133.7(2) . . ?
N9 N8 N7 175.1(3) . . ?
N11 N10 Cu2 124.5(2) . . ?
N12 N11 N10 177.1(3) . . ?
N14 N13 Cu3 118.4(2) . . ?
N14 N13 Cu2 112.29(19) . . ?
Cu3 N13 Cu2 129.30(13) . . ?
N15 N14 N13 176.5(3) . . ?
N17 N16 Cu3 125.3(2) . . ?
N17 N16 Cu3 127.7(2) . 3_666 ?
Cu3 N16 Cu3 100.69(12) . 3_666 ?
N18 N17 N16 178.3(4) . . ?
N20 N19 Cu4 116.9(2) . . ?
N20 N19 Cu3 122.3(2) . . ?
Cu4 N19 Cu3 102.00(11) . . ?
N21 N20 N19 178.6(4) . . ?
N23 N22 Cu4 127.4(2) . . ?
N23 N22 Cu3 118.4(2) . . ?
Cu4 N22 Cu3 95.52(11) . . ?
N24 N23 N22 175.5(3) . . ?
N26 N25 Cu4 134.2(2) . . ?
N26 N25 Cu5 125.5(2) . . ?
Cu4 N25 Cu5 100.28(12) . . ?
N27 N26 N25 177.3(3) . . ?
N29 N28 Cu4 130.3(2) . . ?
N29 N28 Cu5 124.3(2) . . ?
Cu4 N28 Cu5 102.04(11) . . ?
N30 N29 N28 179.0(4) . . ?
N32 N31 Cu5 127.7(2) . . ?
N32 N31 Cu1 113.2(2) . 1_655 ?
Cu5 N31 Cu1 119.02(12) . 1_655 ?
N33 N32 N31 175.4(3) . . ?
N35 N34 Cu5 127.6(2) . . ?
N35 N34 Cu5 115.7(2) . 3_766 ?
Cu5 N34 Cu5 95.73(11) . 3_766 ?
N36 N35 N34 175.7(4) . . ?
N1 C1 C2 122.7(3) . . ?
N1 C1 H1 118.7 . . ?
C2 C1 H1 118.7 . . ?
C1 C2 C3 119.2(3) . . ?
C1 C2 H2 120.4 . . ?
C3 C2 H2 120.4 . . ?
C2 C3 C4 118.7(3) . . ?
C2 C3 H3 120.7 . . ?
C4 C3 H3 120.7 . . ?
C5 C4 C3 119.5(3) . . ?
C5 C4 H4 120.3 . . ?
C3 C4 H4 120.3 . . ?
N1 C5 C4 121.2(3) . . ?
N1 C5 C21 113.4(2) . . ?
C4 C5 C21 125.3(2) . . ?
N2 C6 C7 122.3(3) . . ?
N2 C6 H6 118.9 . . ?
C7 C6 H6 118.9 . . ?
C8 C7 C6 118.3(3) . . ?
C8 C7 H7 120.9 . . ?
C6 C7 H7 120.9 . . ?
C7 C8 C9 120.3(3) . . ?
C7 C8 H8 119.9 . . ?
C9 C8 H8 119.9 . . ?
C10 C9 C8 118.6(3) . . ?
C10 C9 H9 120.7 . . ?
C8 C9 H9 120.7 . . ?
N2 C10 C9 120.9(3) . . ?
N2 C10 C22 113.0(2) . . ?
C9 C10 C22 126.0(3) . . ?
N3 C11 C12 121.9(3) . . ?
N3 C11 H11 119.1 . . ?
C12 C11 H11 119.1 . . ?
C13 C12 C11 119.2(3) . . ?
C13 C12 H12 120.4 . . ?
C11 C12 H12 120.4 . . ?
C12 C13 C14 119.1(3) . . ?
C12 C13 H13 120.5 . . ?
C14 C13 H13 120.5 . . ?
C15 C14 C13 118.9(3) . . ?
C15 C14 H14 120.6 . . ?
C13 C14 H14 120.6 . . ?
N3 C15 C14 121.6(3) . . ?
N3 C15 C23 113.1(2) . . ?
C14 C15 C23 125.3(3) . . ?
N4 C16 C17 122.3(3) . . ?
N4 C16 H16 118.8 . . ?
C17 C16 H16 118.8 . . ?
C18 C17 C16 118.4(3) . . ?
C18 C17 H17 120.8 . . ?
C16 C17 H17 120.8 . . ?
C17 C18 C19 119.8(3) . . ?
C17 C18 H18 120.1 . . ?
C19 C18 H18 120.1 . . ?
C18 C19 C20 118.9(3) . . ?
C18 C19 H19 120.6 . . ?
C20 C19 H19 120.6 . . ?
N4 C20 C19 120.8(3) . . ?
N4 C20 C24 114.0(2) . . ?
C19 C20 C24 125.0(3) . . ?
N5 C21 C24 116.1(2) . . ?
N5 C21 C5 113.0(2) . . ?
C24 C21 C5 130.9(3) . . ?
N5 C22 C23 116.3(2) . . ?
N5 C22 C10 113.0(2) . . ?
C23 C22 C10 130.6(3) . . ?
N6 C23 C22 116.1(2) . . ?
N6 C23 C15 112.8(2) . . ?
C22 C23 C15 131.0(3) . . ?
N6 C24 C21 115.9(2) . . ?
N6 C24 C20 112.6(2) . . ?
C21 C24 C20 131.5(3) . . ?

loop_
_geom_bond_atom_site_label_1
_geom_bond_atom_site_label_2
_geom_bond_distance
_geom_bond_site_symmetry_2
_geom_bond_publ_flag
Cu1 N7 1.933(2) . ?
Cu1 N5 1.976(2) . ?
Cu1 N2 2.002(2) . ?
Cu1 N1 2.010(2) . ?
Cu1 N31 2.328(2) 1_455 ?
Cu1 N7 2.777(2) 3_576 ?
Cu2 N10 1.931(2) . ?
Cu2 N6 1.972(2) . ?
Cu2 N3 2.017(2) . ?
Cu2 N4 2.018(2) . ?
Cu2 N13 2.282(2) . ?
Cu3 N13 1.973(2) . ?
Cu3 N16 1.983(3) . ?
Cu3 N19 2.012(2) . ?
Cu3 N16 2.057(3) 3_666 ?
Cu3 N22 2.247(3) . ?
Cu4 N22 1.968(3) . ?
Cu4 N28 1.974(3) . ?
Cu4 N25 1.980(3) . ?
Cu4 N19 2.011(3) . ?
Cu5 N34 1.952(3) . ?
Cu5 N31 1.981(3) . ?
Cu5 N28 2.007(2) . ?
Cu5 N25 2.053(3) . ?
Cu5 N34 2.354(3) 3_766 ?
N1 C1 1.340(3) . ?
N1 C5 1.357(3) . ?
N2 C6 1.335(4) . ?
N2 C10 1.358(3) . ?
N3 C11 1.337(3) . ?
N3 C15 1.357(3) . ?
N4 C16 1.346(4) . ?
N4 C20 1.356(4) . ?
N5 C21 1.336(3) . ?
N5 C22 1.347(3) . ?
N6 C23 1.338(3) . ?
N6 C24 1.350(4) . ?
N7 N8 1.187(3) . ?
N8 N9 1.162(3) . ?
N10 N11 1.199(3) . ?
N11 N12 1.150(4) . ?
N13 N14 1.228(4) . ?
N14 N15 1.152(4) . ?
N16 N17 1.200(4) . ?
N16 Cu3 2.057(3) 3_666 ?
N17 N18 1.139(4) . ?
N19 N20 1.223(4) . ?
N20 N21 1.140(4) . ?
N22 N23 1.216(4) . ?
N23 N24 1.144(4) . ?
N25 N26 1.215(4) . ?
N26 N27 1.145(4) . ?
N28 N29 1.204(4) . ?
N29 N30 1.138(4) . ?
N31 N32 1.201(4) . ?
N31 Cu1 2.328(2) 1_655 ?
N32 N33 1.147(4) . ?
N34 N35 1.200(4) . ?
N34 Cu5 2.354(3) 3_766 ?
N35 N36 1.132(4) . ?
C1 C2 1.377(4) . ?
C1 H1 0.9500 . ?
C2 C3 1.378(4) . ?
C2 H2 0.9500 . ?
C3 C4 1.391(4) . ?
C3 H3 0.9500 . ?
C4 C5 1.385(4) . ?
C4 H4 0.9500 . ?
C5 C21 1.496(4) . ?
C6 C7 1.388(4) . ?
C6 H6 0.9500 . ?
C7 C8 1.371(4) . ?
C7 H7 0.9500 . ?
C8 C9 1.388(4) . ?
C8 H8 0.9500 . ?
C9 C10 1.388(4) . ?
C9 H9 0.9500 . ?
C10 C22 1.485(4) . ?
C11 C12 1.387(4) . ?
C11 H11 0.9500 . ?
C12 C13 1.383(4) . ?
C12 H12 0.9500 . ?
C13 C14 1.387(4) . ?
C13 H13 0.9500 . ?
C14 C15 1.385(4) . ?
C14 H14 0.9500 . ?
C15 C23 1.499(4) . ?
C16 C17 1.382(4) . ?
C16 H16 0.9500 . ?
C17 C18 1.380(4) . ?
C17 H17 0.9500 . ?
C18 C19 1.389(4) . ?
C18 H18 0.9500 . ?
C19 C20 1.391(4) . ?
C19 H19 0.9500 . ?
C20 C24 1.480(4) . ?
C21 C24 1.409(4) . ?
C22 C23 1.399(4) . ?
